data_4516442
loop_
_publ_author_name
'Lei, Xiao-Wu'
'Yue, Cheng-Yang'
'Zhao, Jian-Qiang'
'Han, Yong-Fang'
'Yang, Jiang-Tao'
'Meng, Rong-Rong'
'Gao, Chuan-Sheng'
'Ding, Hao'
'Wang, Chun-Yan'
'Chen, Wan-Dong'

_publ_section_title
;
 Low-Dimensional Hybrid Cuprous Halides Directed by Transition Metal
 Complex: Syntheses, Crystal Structures, and Photocatalytic Properties
;
_journal_issue 11
_journal_name_full 'Crystal Growth &amp; Design'
_journal_page_first 5416
_journal_paper_doi 10.1021/acs.cgd.5b01037
_journal_volume 15
_journal_year 2015
_chemical_formula_sum 'C30 H24 Cu5 Fe I7 N6'
_chemical_formula_weight 1730.40
_space_group_IT_number 19
_space_group_name_Hall 'P 2ac 2ab'
_space_group_name_H-M_alt 'P 21 21 21'
_symmetry_cell_setting orthorhombic
_symmetry_space_group_name_H-M 'P 21 21 21'
_atom_sites_solution_hydrogens geom
_atom_sites_solution_primary direct
_atom_sites_solution_secondary difmap
_audit_creation_method SHELXL-97
_cell_angle_alpha 90.00
_cell_angle_beta 90.00
_cell_angle_gamma 90.00
_cell_formula_units_Z 4
_cell_length_a 13.4104(9)
_cell_length_b 13.7920(10)
_cell_length_c 23.7344(16)
_cell_measurement_temperature 296(2)
_cell_volume 4389.8(5)
_computing_cell_refinement 'APEX2 Software Suite (Bruker,2005)'
_computing_data_collection 'APEX2 Software Suite (Bruker,2005)'
_computing_data_reduction 'APEX2 Software Suite (Bruker,2005)'
_computing_structure_refinement 'SHELXL-97 (Sheldrick, 2008)'
_computing_structure_solution 'SHELXS-97 (Sheldrick, 2008)'
_diffrn_ambient_temperature 293(2)
_diffrn_measured_fraction_theta_full 0.994
_diffrn_measured_fraction_theta_max 0.994
_diffrn_measurement_device_type 'Bruker SMART CCD area detector'
_diffrn_measurement_method 'phi and omega scans'
_diffrn_radiation_monochromator graphite
_diffrn_radiation_source 'fine-focus sealed tube'
_diffrn_radiation_type MoK\a
_diffrn_radiation_wavelength 0.71073
_diffrn_reflns_av_R_equivalents 0.0373
_diffrn_reflns_av_sigmaI/netI 0.0310
_diffrn_reflns_limit_h_max 17
_diffrn_reflns_limit_h_min -17
_diffrn_reflns_limit_k_max 17
_diffrn_reflns_limit_k_min -17
_diffrn_reflns_limit_l_max 30
_diffrn_reflns_limit_l_min -30
_diffrn_reflns_number 51394
_diffrn_reflns_theta_full 27.62
_diffrn_reflns_theta_max 27.62
_diffrn_reflns_theta_min 1.71
_exptl_absorpt_coefficient_mu 7.652
_exptl_absorpt_correction_T_max 0.0421
_exptl_absorpt_correction_T_min 0.0389
_exptl_absorpt_correction_type multi-scan
_exptl_absorpt_process_details 'SADABS; Bruker, 2000'
_exptl_crystal_colour 'dark red'
_exptl_crystal_density_diffrn 2.618
_exptl_crystal_density_method 'not measured'
_exptl_crystal_description block
_exptl_crystal_F_000 3152
_exptl_crystal_size_max 0.12
_exptl_crystal_size_mid 0.11
_exptl_crystal_size_min 0.10
_refine_diff_density_max 3.461
_refine_diff_density_min -1.416
_refine_diff_density_rms 0.205
_refine_ls_abs_structure_details 'Flack H D (1983), Acta Cryst. A39, 876-881'
_refine_ls_abs_structure_Flack 0.00
_refine_ls_extinction_coef 0
_refine_ls_extinction_method SHELXL
_refine_ls_goodness_of_fit_ref 1.037
_refine_ls_hydrogen_treatment mixed
_refine_ls_matrix_type full
_refine_ls_number_parameters 442
_refine_ls_number_reflns 10097
_refine_ls_number_restraints 1
_refine_ls_restrained_S_all 1.037
_refine_ls_R_factor_all 0.0534
_refine_ls_R_factor_gt 0.0456
_refine_ls_shift/su_max 0.045
_refine_ls_shift/su_mean 0.004
_refine_ls_structure_factor_coef Fsqd
_refine_ls_weighting_details 'calc w=1/[\s^2^(Fo^2^)+(0.1000P)^2^+0.0000P] where P=(Fo^2^+2Fc^2^)/3'
_refine_ls_weighting_scheme calc
_refine_ls_wR_factor_gt 0.1319
_refine_ls_wR_factor_ref 0.1376
_reflns_number_gt 8969
_reflns_number_total 10097
_reflns_threshold_expression >2sigma(I)
_cod_data_source_file cg5b01037_si_002.cif
_cod_data_source_block C30N6H24FeCu5I7
_cod_original_sg_symbol_H-M P212121
_cod_database_code 4516442

loop_
_symmetry_equiv_pos_as_xyz
'x, y, z'
'-x+1/2, -y, z+1/2'
'-x, y+1/2, -z+1/2'
'x+1/2, -y+1/2, -z'

loop_
_atom_site_label
_atom_site_type_symbol
_atom_site_fract_x
_atom_site_fract_y
_atom_site_fract_z
_atom_site_U_iso_or_equiv
_atom_site_adp_type
_atom_site_occupancy
_atom_site_symmetry_multiplicity
_atom_site_calc_flag
_atom_site_refinement_flags
I1 I 0.51194(4) 0.75165(5) 0.01074(2) 0.03624(14) Uani 1 1 d .
I2 I 0.76305(5) 0.57775(5) -0.04197(3) 0.04087(15) Uani 1 1 d .
I3 I 0.75716(5) 0.76739(5) 0.10782(3) 0.04571(16) Uani 1 1 d .
I4 I 0.76588(5) 0.90956(5) -0.05731(3) 0.04594(16) Uani 1 1 d .
I5 I 0.60095(5) 0.72717(5) -0.17341(3) 0.04548(17) Uani 1 1 d .
I6 I 0.45878(6) 0.98133(5) -0.10794(3) 0.05044(18) Uani 1 1 d .
I7 I 0.45834(8) 0.48529(7) -0.07916(5) 0.0726(3) Uani 1 1 d .
Fe1 Fe 0.60842(9) 0.76926(9) 0.33486(5) 0.0301(2) Uani 1 1 d .
Cu1 Cu 0.71450(10) 0.74957(11) -0.00506(6) 0.0506(3) Uani 1 1 d .
Cu2 Cu 0.36886(13) 0.85027(12) -0.04682(7) 0.0626(4) Uani 1 1 d .
Cu3 Cu 0.36612(15) 0.63216(14) -0.03775(8) 0.0708(5) Uani 1 1 d .
Cu4 Cu 0.58558(13) 0.84032(12) -0.08612(7) 0.0605(4) Uani 1 1 d .
Cu5 Cu 0.57921(13) 0.63424(13) -0.07812(7) 0.0638(4) Uani 1 1 d .
N1 N 0.6739(6) 0.7665(6) 0.4093(3) 0.0385(17) Uani 1 1 d .
N4 N 0.5289(6) 0.7649(6) 0.2651(3) 0.0370(16) Uani 1 1 d .
N6 N 0.7127(6) 0.6844(6) 0.3067(3) 0.0341(16) Uani 1 1 d .
N5 N 0.6948(6) 0.8702(6) 0.3008(3) 0.0349(16) Uani 1 1 d .
N2 N 0.5288(6) 0.6626(6) 0.3683(3) 0.0396(18) Uani 1 1 d .
N3 N 0.5045(6) 0.8648(6) 0.3565(3) 0.0385(17) Uani 1 1 d .
C25 C 0.7736(8) 0.8332(8) 0.2699(4) 0.041(2) Uani 1 1 d .
C26 C 0.7848(7) 0.7289(7) 0.2743(4) 0.0355(19) Uani 1 1 d .
C19 C 0.4852(8) 0.7160(9) 0.1726(4) 0.048(2) Uani 1 1 d .
H19 H 0.5001 0.6790 0.1409 0.058 Uiso 1 1 calc .
C15 C 0.4351(8) 0.8799(7) 0.3198(5) 0.044(2) Uani 1 1 d .
C27 C 0.8611(8) 0.6789(8) 0.2509(5) 0.048(2) Uani 1 1 d .
H27 H 0.9071 0.7105 0.2280 0.057 Uiso 1 1 calc .
C30 C 0.7245(8) 0.5907(7) 0.3175(4) 0.042(2) Uani 1 1 d .
H30 H 0.6768 0.5606 0.3399 0.050 Uiso 1 1 calc .
C16 C 0.4447(7) 0.8232(8) 0.2655(4) 0.041(2) Uani 1 1 d .
C20 C 0.5455(7) 0.7146(8) 0.2184(4) 0.043(2) Uani 1 1 d .
H20 H 0.6022 0.6759 0.2170 0.051 Uiso 1 1 calc .
C5 C 0.6376(9) 0.6993(8) 0.4463(4) 0.047(2) Uani 1 1 d .
C24 C 0.8316(8) 0.8971(9) 0.2399(4) 0.048(2) Uani 1 1 d .
H24 H 0.8818 0.8712 0.2174 0.057 Uiso 1 1 calc .
C10 C 0.4550(10) 0.6157(8) 0.3467(5) 0.054(3) Uani 1 1 d .
H10 H 0.4325 0.6349 0.3114 0.064 Uiso 1 1 calc .
C11 C 0.4980(8) 0.9105(8) 0.4090(4) 0.048(3) Uani 1 1 d .
H11 H 0.5459 0.8987 0.4365 0.058 Uiso 1 1 calc .
C21 C 0.6817(8) 0.9654(7) 0.3002(4) 0.041(2) Uani 1 1 d .
H21 H 0.6264 0.9901 0.3190 0.049 Uiso 1 1 calc .
C18 C 0.4011(9) 0.7734(11) 0.1741(5) 0.065(3) Uani 1 1 d .
H18 H 0.3574 0.7752 0.1437 0.078 Uiso 1 1 calc .
C6 C 0.5530(8) 0.6435(7) 0.4242(4) 0.039(2) Uani 1 1 d .
C14 C 0.3553(9) 0.9433(10) 0.3285(6) 0.060(3) Uani 1 1 d .
H14 H 0.3073 0.9538 0.3009 0.071 Uiso 1 1 calc .
C12 C 0.4207(9) 0.9729(9) 0.4196(5) 0.054(3) Uani 1 1 d .
H12 H 0.4167 1.0035 0.4544 0.065 Uiso 1 1 calc .
C8 C 0.4348(12) 0.5196(9) 0.4293(7) 0.071(4) Uani 1 1 d .
H8 H 0.4013 0.4719 0.4495 0.085 Uiso 1 1 calc .
C28 C 0.8703(9) 0.5786(9) 0.2612(5) 0.053(3) Uani 1 1 d .
H28 H 0.9203 0.5423 0.2441 0.064 Uiso 1 1 calc .
C3 C 0.7561(15) 0.7427(16) 0.5149(6) 0.103(6) Uani 1 1 d U
H3 H 0.7802 0.7375 0.5515 0.123 Uiso 1 1 calc .
C7 C 0.5067(9) 0.5680(9) 0.4532(5) 0.057(3) Uani 1 1 d .
H7 H 0.5271 0.5522 0.4895 0.068 Uiso 1 1 calc .
C23 C 0.8215(10) 0.9949(9) 0.2404(5) 0.058(3) Uani 1 1 d .
H23 H 0.8633 1.0354 0.2199 0.069 Uiso 1 1 calc .
C29 C 0.8015(9) 0.5351(8) 0.2982(5) 0.052(3) Uani 1 1 d .
H29 H 0.8083 0.4707 0.3092 0.063 Uiso 1 1 calc .
C1 C 0.7532(11) 0.8198(9) 0.4270(6) 0.063(3) Uani 1 1 d .
H1 H 0.7760 0.8660 0.4015 0.076 Uiso 1 1 calc .
C22 C 0.7441(9) 1.0306(7) 0.2738(5) 0.048(2) Uani 1 1 d .
H22 H 0.7348 1.0970 0.2781 0.058 Uiso 1 1 calc .
C4 C 0.6826(12) 0.6867(12) 0.4988(5) 0.073(4) Uani 1 1 d .
H4 H 0.6602 0.6378 0.5226 0.088 Uiso 1 1 calc .
C13 C 0.3509(10) 0.9902(11) 0.3806(7) 0.070(4) Uani 1 1 d .
H13 H 0.2994 1.0335 0.3882 0.084 Uiso 1 1 calc .
C17 C 0.3841(11) 0.8251(10) 0.2192(6) 0.064(3) Uani 1 1 d .
H17 H 0.3282 0.8651 0.2198 0.077 Uiso 1 1 calc .
C9 C 0.4069(11) 0.5391(11) 0.3723(6) 0.071(4) Uani 1 1 d .
H9 H 0.3592 0.5022 0.3536 0.085 Uiso 1 1 calc .
C2 C 0.8026(17) 0.8155(11) 0.4752(8) 0.100(6) Uani 1 1 d U
H2 H 0.8586 0.8526 0.4835 0.119 Uiso 1 1 calc .

loop_
_atom_site_aniso_label
_atom_site_aniso_U_11
_atom_site_aniso_U_22
_atom_site_aniso_U_33
_atom_site_aniso_U_23
_atom_site_aniso_U_13
_atom_site_aniso_U_12
I1 0.0264(2) 0.0481(3) 0.0342(3) 0.0011(3) 0.0000(2) 0.0011(2)
I2 0.0351(3) 0.0414(3) 0.0460(3) -0.0044(3) -0.0063(2) 0.0056(2)
I3 0.0400(3) 0.0625(4) 0.0346(3) -0.0010(3) 0.0016(2) -0.0020(3)
I4 0.0418(4) 0.0457(3) 0.0503(4) 0.0126(3) -0.0037(3) -0.0043(3)
I5 0.0424(3) 0.0551(4) 0.0389(3) -0.0050(3) -0.0054(3) 0.0127(3)
I6 0.0578(4) 0.0487(4) 0.0449(4) 0.0025(3) 0.0023(3) 0.0103(3)
I7 0.0628(5) 0.0649(5) 0.0902(7) -0.0275(5) -0.0031(5) 0.0014(4)
Fe1 0.0294(6) 0.0382(6) 0.0225(5) 0.0008(5) 0.0002(4) 0.0019(5)
Cu1 0.0502(7) 0.0461(7) 0.0556(7) 0.0028(6) 0.0000(6) -0.0004(6)
Cu2 0.0615(10) 0.0670(9) 0.0594(9) 0.0062(7) -0.0056(7) -0.0065(7)
Cu3 0.0727(11) 0.0776(11) 0.0622(9) -0.0017(8) 0.0002(8) 0.0212(9)
Cu4 0.0607(9) 0.0605(9) 0.0602(9) -0.0093(7) -0.0046(7) 0.0129(7)
Cu5 0.0610(10) 0.0701(10) 0.0602(9) 0.0057(8) -0.0007(7) 0.0015(8)
N1 0.046(4) 0.038(4) 0.031(4) 0.000(3) -0.001(3) 0.013(4)
N4 0.032(4) 0.039(4) 0.039(4) -0.005(3) -0.001(3) 0.001(3)
N6 0.038(4) 0.040(4) 0.024(3) -0.007(3) -0.007(3) 0.004(3)
N5 0.041(4) 0.040(4) 0.023(3) -0.001(3) 0.000(3) -0.003(3)
N2 0.040(4) 0.041(4) 0.038(4) 0.003(3) 0.006(3) 0.010(4)
N3 0.040(4) 0.039(4) 0.037(4) -0.005(3) 0.001(3) 0.006(3)
C25 0.037(5) 0.052(6) 0.034(5) -0.003(4) -0.002(4) 0.002(4)
C26 0.033(4) 0.042(5) 0.031(4) -0.003(4) 0.002(3) 0.004(4)
C19 0.050(6) 0.069(7) 0.025(4) -0.008(4) 0.002(4) 0.004(5)
C15 0.044(5) 0.035(5) 0.053(6) 0.007(4) 0.007(5) 0.001(4)
C27 0.044(5) 0.047(6) 0.052(6) -0.016(5) 0.002(5) 0.006(5)
C30 0.041(5) 0.044(5) 0.040(5) 0.000(4) 0.004(4) 0.006(4)
C16 0.023(4) 0.050(6) 0.051(6) -0.004(4) -0.002(4) 0.012(4)
C20 0.036(5) 0.063(6) 0.030(4) -0.003(4) 0.001(4) 0.000(5)
C5 0.060(6) 0.054(6) 0.027(4) -0.002(4) 0.006(4) 0.020(5)
C24 0.036(5) 0.067(7) 0.040(5) 0.004(5) 0.009(4) -0.001(5)
C10 0.061(7) 0.040(5) 0.060(7) 0.005(5) 0.000(6) -0.009(5)
C11 0.047(6) 0.051(6) 0.047(5) -0.016(5) 0.011(5) 0.016(5)
C21 0.054(6) 0.028(4) 0.040(5) -0.002(4) 0.001(4) 0.007(4)
C18 0.049(6) 0.095(10) 0.051(6) 0.005(7) -0.022(5) 0.001(7)
C6 0.051(6) 0.041(5) 0.024(4) 0.007(4) 0.007(4) 0.014(4)
C14 0.046(6) 0.065(7) 0.068(7) -0.005(6) -0.006(6) 0.023(6)
C12 0.055(7) 0.056(7) 0.051(6) -0.018(5) 0.011(5) 0.011(5)
C8 0.089(10) 0.035(6) 0.088(10) 0.017(6) 0.039(9) -0.001(6)
C28 0.052(6) 0.060(7) 0.047(6) 0.008(5) -0.002(5) 0.028(5)
C3 0.119(14) 0.134(15) 0.054(8) -0.035(9) -0.032(8) 0.032(12)
C7 0.048(7) 0.062(7) 0.060(7) 0.019(6) 0.014(5) 0.009(6)
C23 0.052(7) 0.062(8) 0.059(7) 0.007(6) 0.005(5) -0.007(6)
C29 0.068(7) 0.036(5) 0.053(6) 0.000(4) -0.003(5) 0.028(5)
C1 0.077(9) 0.049(6) 0.064(7) -0.013(5) -0.034(7) 0.014(6)
C22 0.050(6) 0.029(4) 0.065(7) 0.003(4) -0.001(5) -0.010(4)
C4 0.085(10) 0.101(11) 0.033(6) -0.002(6) -0.011(6) 0.027(9)
C13 0.047(7) 0.071(8) 0.092(10) -0.021(8) 0.008(7) 0.016(6)
C17 0.071(9) 0.062(7) 0.059(7) -0.009(6) -0.018(6) 0.026(7)
C9 0.069(9) 0.069(8) 0.074(9) 0.027(7) -0.018(7) -0.014(7)
C2 0.141(17) 0.062(9) 0.095(12) -0.002(8) -0.069(12) 0.001(9)

loop_
_atom_type_symbol
_atom_type_description
_atom_type_scat_dispersion_real
_atom_type_scat_dispersion_imag
_atom_type_scat_source
C C 0.0033 0.0016 'International Tables Vol C Tables 4.2.6.8 and 6.1.1.4'
H H 0.0000 0.0000 'International Tables Vol C Tables 4.2.6.8 and 6.1.1.4'
N N 0.0061 0.0033 'International Tables Vol C Tables 4.2.6.8 and 6.1.1.4'
Fe Fe 0.3463 0.8444 'International Tables Vol C Tables 4.2.6.8 and 6.1.1.4'
Cu Cu 0.3201 1.2651 'International Tables Vol C Tables 4.2.6.8 and 6.1.1.4'
I I -0.4742 1.8119 'International Tables Vol C Tables 4.2.6.8 and 6.1.1.4'

loop_
_geom_angle_atom_site_label_1
_geom_angle_atom_site_label_2
_geom_angle_atom_site_label_3
_geom_angle
_geom_angle_site_symmetry_1
_geom_angle_site_symmetry_3
Cu2 I1 Cu1 129.44(5) . .
Cu2 I1 Cu4 67.41(5) . .
Cu1 I1 Cu4 62.64(5) . .
Cu2 I1 Cu3 66.16(5) . .
Cu1 I1 Cu3 128.94(5) . .
Cu4 I1 Cu3 99.59(5) . .
Cu2 I1 Cu5 97.92(5) . .
Cu1 I1 Cu5 64.72(5) . .
Cu4 I1 Cu5 61.27(5) . .
Cu3 I1 Cu5 64.97(5) . .
Cu1 I2 Cu5 67.67(5) . .
Cu1 I2 Cu2 62.60(5) . 4_565
Cu5 I2 Cu2 127.59(6) . 4_565
Cu3 I3 Cu2 70.09(6) 4_565 4_565
Cu3 I3 Cu1 62.84(5) 4_565 .
Cu2 I3 Cu1 61.90(5) 4_565 .
Cu1 I4 Cu4 65.49(5) . .
Cu1 I4 Cu3 63.55(5) . 4_565
Cu4 I4 Cu3 125.96(6) . 4_565
Cu4 I5 Cu5 66.21(6) . .
Cu2 I6 Cu4 71.22(6) . .
Cu3 I7 Cu5 71.07(6) . .
N6 Fe1 N4 94.7(3) . .
N6 Fe1 N1 88.6(3) . .
N4 Fe1 N1 173.0(3) . .
N6 Fe1 N5 82.1(3) . .
N4 Fe1 N5 89.7(3) . .
N1 Fe1 N5 96.8(3) . .
N6 Fe1 N2 94.5(3) . .
N4 Fe1 N2 91.3(3) . .
N1 Fe1 N2 82.3(3) . .
N5 Fe1 N2 176.5(3) . .
N6 Fe1 N3 173.9(3) . .
N4 Fe1 N3 81.8(3) . .
N1 Fe1 N3 95.3(3) . .
N5 Fe1 N3 92.8(3) . .
N2 Fe1 N3 90.6(3) . .
I2 Cu1 I4 122.66(6) . .
I2 Cu1 I1 107.61(5) . .
I4 Cu1 I1 108.42(5) . .
I2 Cu1 I3 110.87(6) . .
I4 Cu1 I3 109.31(6) . .
I1 Cu1 I3 94.12(5) . .
I2 Cu1 Cu2 60.79(5) . 4_565
I4 Cu1 Cu2 115.55(6) . 4_565
I1 Cu1 Cu2 133.12(7) . 4_565
I3 Cu1 Cu2 57.10(5) . 4_565
I2 Cu1 Cu3 118.04(7) . 4_565
I4 Cu1 Cu3 59.36(5) . 4_565
I1 Cu1 Cu3 131.62(7) . 4_565
I3 Cu1 Cu3 56.16(5) . 4_565
Cu2 Cu1 Cu3 65.54(6) 4_565 4_565
I2 Cu1 Cu4 108.72(6) . .
I4 Cu1 Cu4 58.34(5) . .
I1 Cu1 Cu4 59.41(5) . .
I3 Cu1 Cu4 137.59(6) . .
Cu2 Cu1 Cu4 164.21(7) 4_565 .
Cu3 Cu1 Cu4 115.24(7) 4_565 .
I2 Cu1 Cu5 58.01(5) . .
I4 Cu1 Cu5 109.56(6) . .
I1 Cu1 Cu5 58.71(5) . .
I3 Cu1 Cu5 138.01(6) . .
Cu2 Cu1 Cu5 116.67(7) 4_565 .
Cu3 Cu1 Cu5 165.42(7) 4_565 .
Cu4 Cu1 Cu5 58.34(5) . .
I6 Cu2 I3 112.50(6) . 4_465
I6 Cu2 I1 107.41(6) . .
I3 Cu2 I1 111.61(6) 4_465 .
I6 Cu2 I2 114.66(7) . 4_465
I3 Cu2 I2 110.62(6) 4_465 4_465
I1 Cu2 I2 99.26(6) . 4_465
I6 Cu2 Cu1 159.10(8) . 4_465
I3 Cu2 Cu1 60.99(5) 4_465 4_465
I1 Cu2 Cu1 93.17(6) . 4_465
I2 Cu2 Cu1 56.61(5) 4_465 4_465
I6 Cu2 Cu3 137.33(8) . .
I3 Cu2 Cu3 54.50(5) 4_465 .
I1 Cu2 Cu3 58.26(5) . .
I2 Cu2 Cu3 107.55(7) 4_465 .
Cu1 Cu2 Cu3 57.60(6) 4_465 .
I6 Cu2 Cu4 54.73(5) . .
I3 Cu2 Cu4 110.16(7) 4_465 .
I1 Cu2 Cu4 57.31(5) . .
I2 Cu2 Cu4 138.33(7) 4_465 .
Cu1 Cu2 Cu4 145.38(8) 4_465 .
Cu3 Cu2 Cu4 89.34(7) . .
I7 Cu3 I3 116.36(8) . 4_465
I7 Cu3 I4 113.15(7) . 4_465
I3 Cu3 I4 111.60(7) 4_465 4_465
I7 Cu3 Cu1 161.55(9) . 4_465
I3 Cu3 Cu1 61.00(5) 4_465 4_465
I4 Cu3 Cu1 57.09(5) 4_465 4_465
I7 Cu3 I1 106.54(7) . .
I3 Cu3 I1 109.86(7) 4_465 .
I4 Cu3 I1 97.47(6) 4_465 .
Cu1 Cu3 I1 90.87(6) 4_465 .
I7 Cu3 Cu5 55.21(6) . .
I3 Cu3 Cu5 108.85(7) 4_465 .
I4 Cu3 Cu5 137.98(8) 4_465 .
Cu1 Cu3 Cu5 143.03(9) 4_465 .
I1 Cu3 Cu5 57.57(5) . .
I7 Cu3 Cu2 138.88(9) . .
I3 Cu3 Cu2 55.41(5) 4_465 .
I4 Cu3 Cu2 106.23(7) 4_465 .
Cu1 Cu3 Cu2 56.86(6) 4_465 .
I1 Cu3 Cu2 55.58(5) . .
Cu5 Cu3 Cu2 87.50(7) . .
I5 Cu4 I6 109.72(6) . .
I5 Cu4 I4 110.14(6) . .
I6 Cu4 I4 111.61(6) . .
I5 Cu4 I1 114.96(6) . .
I6 Cu4 I1 104.93(6) . .
I4 Cu4 I1 105.37(6) . .
I5 Cu4 Cu5 57.13(5) . .
I6 Cu4 Cu5 136.88(8) . .
I4 Cu4 Cu5 111.36(7) . .
I1 Cu4 Cu5 59.76(5) . .
I5 Cu4 Cu1 102.95(6) . .
I6 Cu4 Cu1 147.29(7) . .
I4 Cu4 Cu1 56.17(5) . .
I1 Cu4 Cu1 57.95(4) . .
Cu5 Cu4 Cu1 62.55(6) . .
I5 Cu4 Cu2 110.21(7) . .
I6 Cu4 Cu2 54.05(5) . .
I4 Cu4 Cu2 139.64(7) . .
I1 Cu4 Cu2 55.28(5) . .
Cu5 Cu4 Cu2 89.77(7) . .
Cu1 Cu4 Cu2 112.80(7) . .
I5 Cu5 I7 116.45(7) . .
I5 Cu5 I2 108.15(6) . .
I7 Cu5 I2 109.82(7) . .
I5 Cu5 I1 113.74(7) . .
I7 Cu5 I1 105.12(6) . .
I2 Cu5 I1 102.66(6) . .
I5 Cu5 Cu4 56.66(5) . .
I7 Cu5 Cu4 143.21(8) . .
I2 Cu5 Cu4 106.21(7) . .
I1 Cu5 Cu4 58.97(5) . .
I5 Cu5 Cu1 100.03(6) . .
I7 Cu5 Cu1 143.52(8) . .
I2 Cu5 Cu1 54.32(4) . .
I1 Cu5 Cu1 56.57(4) . .
Cu4 Cu5 Cu1 59.12(6) . .
I5 Cu5 Cu3 112.65(7) . .
I7 Cu5 Cu3 53.72(5) . .
I2 Cu5 Cu3 139.04(7) . .
I1 Cu5 Cu3 57.46(5) . .
Cu4 Cu5 Cu3 93.39(7) . .
Cu1 Cu5 Cu3 113.48(7) . .
C1 N1 C5 116.5(9) . .
C1 N1 Fe1 127.9(8) . .
C5 N1 Fe1 115.5(7) . .
C20 N4 C16 116.4(8) . .
C20 N4 Fe1 128.8(7) . .
C16 N4 Fe1 114.7(6) . .
C30 N6 C26 117.1(8) . .
C30 N6 Fe1 127.4(7) . .
C26 N6 Fe1 115.4(6) . .
C21 N5 C25 117.4(9) . .
C21 N5 Fe1 128.5(7) . .
C25 N5 Fe1 113.8(6) . .
C10 N2 C6 117.6(10) . .
C10 N2 Fe1 128.8(8) . .
C6 N2 Fe1 113.4(7) . .
C15 N3 C11 118.9(9) . .
C15 N3 Fe1 115.9(7) . .
C11 N3 Fe1 125.0(7) . .
C24 C25 N5 118.1(10) . .
C24 C25 C26 128.0(10) . .
N5 C25 C26 114.0(9) . .
C27 C26 N6 122.2(9) . .
C27 C26 C25 123.6(9) . .
N6 C26 C25 114.1(8) . .
C20 C19 C18 118.3(10) . .
N3 C15 C14 123.5(11) . .
N3 C15 C16 115.5(9) . .
C14 C15 C16 121.0(10) . .
C26 C27 C28 119.6(11) . .
N6 C30 C29 124.9(10) . .
C17 C16 N4 119.4(10) . .
C17 C16 C15 128.6(9) . .
N4 C16 C15 112.0(8) . .
N4 C20 C19 124.3(10) . .
N1 C5 C4 120.3(12) . .
N1 C5 C6 113.7(8) . .
C4 C5 C6 126.0(12) . .
C23 C24 C25 125.2(11) . .
N2 C10 C9 124.7(12) . .
C12 C11 N3 119.7(11) . .
N5 C21 C22 124.8(10) . .
C17 C18 C19 118.6(10) . .
N2 C6 C7 120.5(11) . .
N2 C6 C5 114.9(9) . .
C7 C6 C5 124.1(9) . .
C15 C14 C13 117.0(11) . .
C13 C12 C11 120.9(11) . .
C7 C8 C9 120.6(12) . .
C29 C28 C27 118.0(10) . .
C4 C3 C2 121.3(14) . .
C8 C7 C6 119.9(12) . .
C24 C23 C22 115.5(10) . .
C30 C29 C28 117.8(10) . .
C2 C1 N1 129.4(15) . .
C21 C22 C23 118.7(10) . .
C3 C4 C5 120.9(16) . .
C12 C13 C14 120.0(11) . .
C18 C17 C16 122.9(11) . .
C10 C9 C8 116.0(13) . .
C1 C2 C3 111.2(16) . .

loop_
_geom_bond_atom_site_label_1
_geom_bond_atom_site_label_2
_geom_bond_distance
_geom_bond_site_symmetry_2
I1 Cu2 2.7200(18) .
I1 Cu1 2.7423(15) .
I1 Cu4 2.7850(18) .
I1 Cu3 2.804(2) .
I1 Cu5 2.8078(19) .
I2 Cu1 2.6091(16) .
I2 Cu5 2.7241(18) .
I2 Cu2 2.7276(19) 4_565
I3 Cu3 2.6117(19) 4_565
I3 Cu2 2.6407(18) 4_565
I3 Cu1 2.7504(16) .
I4 Cu1 2.6233(16) .
I4 Cu4 2.6880(18) .
I4 Cu3 2.689(2) 4_565
I5 Cu4 2.6020(17) .
I5 Cu5 2.6161(18) .
I6 Cu2 2.6127(18) .
I6 Cu4 2.6347(17) .
I7 Cu3 2.569(2) .
I7 Cu5 2.617(2) .
Fe1 N6 1.942(8) .
Fe1 N4 1.970(8) .
Fe1 N1 1.972(8) .
Fe1 N5 1.983(8) .
Fe1 N2 1.984(9) .
Fe1 N3 1.986(8) .
Cu1 Cu2 2.774(2) 4_565
Cu1 Cu3 2.798(2) 4_565
Cu1 Cu4 2.874(2) .
Cu1 Cu5 2.971(2) .
Cu2 I3 2.6406(18) 4_465
Cu2 I2 2.7276(19) 4_465
Cu2 Cu1 2.774(2) 4_465
Cu2 Cu3 3.016(3) .
Cu2 Cu4 3.055(2) .
Cu3 I3 2.6116(19) 4_465
Cu3 I4 2.689(2) 4_465
Cu3 Cu1 2.798(2) 4_465
Cu3 Cu5 3.014(3) .
Cu4 Cu5 2.850(2) .
N1 C1 1.359(15) .
N1 C5 1.366(13) .
N4 C20 1.326(12) .
N4 C16 1.386(12) .
N6 C30 1.327(13) .
N6 C26 1.380(12) .
N5 C21 1.325(12) .
N5 C25 1.385(12) .
N2 C10 1.289(15) .
N2 C6 1.391(12) .
N3 C15 1.293(13) .
N3 C11 1.398(12) .
C25 C24 1.374(15) .
C25 C26 1.451(14) .
C26 C27 1.353(13) .
C19 C20 1.355(13) .
C19 C18 1.378(17) .
C15 C14 1.398(15) .
C15 C16 1.513(15) .
C27 C28 1.410(16) .
C30 C29 1.365(14) .
C16 C17 1.366(15) .
C5 C4 1.395(15) .
C5 C6 1.468(17) .
C24 C23 1.355(18) .
C10 C9 1.378(17) .
C11 C12 1.370(15) .
C21 C22 1.379(15) .
C18 C17 1.306(18) .
C6 C7 1.393(15) .
C14 C13 1.397(19) .
C12 C13 1.339(19) .
C8 C7 1.30(2) .
C8 C9 1.43(2) .
C28 C29 1.408(17) .
C3 C4 1.31(3) .
C3 C2 1.51(3) .
C23 C22 1.395(17) .
C1 C2 1.323(19) .

loop_
_geom_hbond_atom_site_label_D
_geom_hbond_atom_site_label_H
_geom_hbond_atom_site_label_A
_geom_hbond_distance_DH
_geom_hbond_distance_HA
_geom_hbond_distance_DA
_geom_hbond_angle_DHA
_geom_hbond_site_symmetry_A
C7 H7 I6 0.93 2.98 3.890(12) 165.7 3_645
C27 H27 I5 0.93 3.03 3.926(11) 162.4 4_565
C29 H29 I5 0.93 3.02 3.905(10) 160.5 2_665
